data_7056097
loop_
_publ_author_name
'., Mayank'
'Singh, Amanpreet'
'Raj, Pushap'
'Kaur, Randeep'
'Singh, Ajnesh'
'Kaur, Navneet'
'Singh, Narinder'

_publ_section_title
;
 Zwitterionic Liquid (ZIL) Coated CuO as an Efficient Catalyst for the
 Green Syntheses of Bis-Coumarins derivatives via One-Pot Multi-component
 Reactions Using Mechanochemistry
;
_journal_name_full 'New J. Chem.'
_journal_paper_doi 10.1039/C6NJ03763A
_journal_year 2017
_chemical_formula_moiety 'C11 H10 N2 O4'
_chemical_formula_sum 'C11 H10 N2 O4'
_chemical_formula_weight 234.21
_space_group_crystal_system triclinic
_space_group_IT_number 2
_space_group_name_Hall '-P 1'
_space_group_name_H-M_alt 'P -1'
_symmetry_space_group_name_Hall '-P 1'
_symmetry_space_group_name_H-M 'P -1'
_atom_sites_solution_hydrogens geom
_audit_creation_method SHELXL-2014/7
_audit_update_record
;
2016-05-26 deposited with the CCDC.
2017-04-07 downloaded from the CCDC.
;
_cell_angle_alpha 97.3580(10)
_cell_angle_beta 92.518(2)
_cell_angle_gamma 118.2320(10)
_cell_formula_units_Z 4
_cell_length_a 9.1088(4)
_cell_length_b 9.3720(4)
_cell_length_c 13.9495(5)
_cell_measurement_reflns_used 5500
_cell_measurement_temperature 293(2)
_cell_measurement_theta_max 25.999
_cell_measurement_theta_min 2.503
_cell_volume 1033.06(7)
_computing_cell_refinement 'APEX2 (Bruker, 2010); SAINT (Bruker, 2009)'
_computing_data_collection 'APEX2 (Bruker, 2010)'
_computing_data_reduction 'SAINT (Bruker, 2009);XPREP(Sheldrick,2008)'
_computing_molecular_graphics 'XP (Siemens)'
_computing_publication_material SHELXL-97
_computing_structure_refinement 'SHELXL-2014/7 (Sheldrick, 2014)'
_computing_structure_solution 'SHELXS-97 (Sheldrick, 2008)'
_diffrn_ambient_temperature 293(2)
_diffrn_measured_fraction_theta_full 1.000
_diffrn_measured_fraction_theta_max 1.000
_diffrn_measurement_device_type 'Bruker D8 Venture PHOTON 100 CMOS'
_diffrn_measurement_method 'phi scan'
_diffrn_radiation_monochromator mirrors
_diffrn_radiation_source 'INCOATEC Imus micro-focus source'
_diffrn_radiation_type MoK\a
_diffrn_radiation_wavelength 0.71073
_diffrn_reflns_av_R_equivalents 0.0260
_diffrn_reflns_av_unetI/netI 0.0110
_diffrn_reflns_Laue_measured_fraction_full 1.000
_diffrn_reflns_Laue_measured_fraction_max 1.000
_diffrn_reflns_limit_h_max 11
_diffrn_reflns_limit_h_min -11
_diffrn_reflns_limit_k_max 11
_diffrn_reflns_limit_k_min -11
_diffrn_reflns_limit_l_max 17
_diffrn_reflns_limit_l_min -17
_diffrn_reflns_number 43386
_diffrn_reflns_point_group_measured_fraction_full 1.000
_diffrn_reflns_point_group_measured_fraction_max 1.000
_diffrn_reflns_theta_full 25.242
_diffrn_reflns_theta_max 25.999
_diffrn_reflns_theta_min 2.503
_exptl_absorpt_coefficient_mu 0.117
_exptl_absorpt_correction_T_max .971
_exptl_absorpt_correction_T_min .965
_exptl_absorpt_correction_type multi-scan
_exptl_absorpt_process_details 'SADABS; (sheldrick, 2003)'
_exptl_crystal_colour yellow
_exptl_crystal_density_diffrn 1.512
_exptl_crystal_description rods
_exptl_crystal_F_000 488
_exptl_crystal_size_max .4
_exptl_crystal_size_mid .2
_exptl_crystal_size_min .2
_refine_diff_density_max 0.253
_refine_diff_density_min -0.266
_refine_diff_density_rms 0.042
_refine_ls_extinction_method none
_refine_ls_goodness_of_fit_ref 1.060
_refine_ls_hydrogen_treatment constr
_refine_ls_matrix_type full
_refine_ls_number_parameters 326
_refine_ls_number_reflns 4064
_refine_ls_number_restraints 0
_refine_ls_restrained_S_all 1.060
_refine_ls_R_factor_all 0.0467
_refine_ls_R_factor_gt 0.0391
_refine_ls_shift/su_max 0.000
_refine_ls_shift/su_mean 0.000
_refine_ls_structure_factor_coef Fsqd
_refine_ls_weighting_details 'w=1/[\s^2^(Fo^2^)+(0.0644P)^2^+0.2563P] where P=(Fo^2^+2Fc^2^)/3'
_refine_ls_weighting_scheme calc
_refine_ls_wR_factor_gt 0.1095
_refine_ls_wR_factor_ref 0.1149
_reflns_Friedel_coverage 0.000
_reflns_number_gt 3495
_reflns_number_total 4064
_reflns_threshold_expression 'I > 2\s(I)'
_cod_data_source_file c6nj03763a2.cif
_cod_data_source_block shelx
_cod_database_code 7056097
_shelx_shelxl_version_number 2014/7
_shelx_space_group_comment
;
The symmetry employed for this shelxl refinement is uniquely defined
by the following loop, which should always be used as a source of
symmetry information in preference to the above space-group names.
They are only intended as comments.
;

loop_
_space_group_symop_operation_xyz
'x, y, z'
'-x, -y, -z'

loop_
_atom_site_label
_atom_site_type_symbol
_atom_site_fract_x
_atom_site_fract_y
_atom_site_fract_z
_atom_site_U_iso_or_equiv
_atom_site_adp_type
_atom_site_occupancy
_atom_site_site_symmetry_order
_atom_site_calc_flag
_atom_site_refinement_flags_posn
_atom_site_refinement_flags_adp
_atom_site_refinement_flags_occupancy
_atom_site_disorder_assembly
_atom_site_disorder_group
O1 O 0.90808(15) 0.71151(12) 0.01882(8) 0.0490(3) Uani 1 1 d . . . . .
O2 O 0.77682(16) 0.44431(12) -0.04081(7) 0.0513(3) Uani 1 1 d . . . . .
H2A H 0.7750 0.4758 -0.0928 0.077 Uiso 1 1 calc R U . . .
O3 O 0.78818(18) 0.01060(14) 0.29134(8) 0.0569(3) Uani 1 1 d . . . . .
O4 O 0.6611(8) -0.2524(7) 0.2185(6) 0.0557(15) Uani 0.60(3) 1 d . . P A 1
O5 O 0.2375(16) 0.7043(16) 0.2702(9) 0.0563(17) Uani 0.60(3) 1 d . . P A 1
O4A O 0.722(5) -0.230(3) 0.2231(10) 0.100(5) Uani 0.40(3) 1 d . . P A 2
O5A O 0.288(3) 0.734(2) 0.2763(13) 0.059(3) Uani 0.40(3) 1 d . . P A 2
O6 O 0.23529(16) 0.47945(13) 0.20356(7) 0.0460(3) Uani 1 1 d . . . . .
O7 O 0.26187(14) 0.07174(12) 0.54703(7) 0.0447(3) Uani 1 1 d . . . . .
H7A H 0.2474 0.0417 0.6001 0.067 Uiso 1 1 calc R U . . .
O8 O 0.04756(16) -0.17611(14) 0.49382(8) 0.0597(4) Uani 1 1 d . . . . .
N1 N 0.70844(16) 0.09663(14) 0.12423(8) 0.0350(3) Uani 1 1 d . . . . .
N2 N 0.76351(14) 0.35107(13) 0.13237(8) 0.0304(3) Uani 1 1 d . . . . .
N3 N 0.27013(14) 0.16689(13) 0.37211(8) 0.0307(3) Uani 1 1 d . . . . .
N4 N 0.34703(16) 0.42574(14) 0.37289(8) 0.0336(3) Uani 1 1 d . . . . .
C1 C 0.82852(19) 0.25033(18) 0.12807(9) 0.0355(3) Uani 1 1 d . . . . .
H1A H 0.9421 0.2829 0.1278 0.043 Uiso 1 1 calc R U . . .
C2 C 0.55540(18) 0.09605(16) 0.12630(9) 0.0316(3) Uani 1 1 d . . . . .
C3 C 0.3932(2) -0.03009(17) 0.12460(10) 0.0422(4) Uani 1 1 d . . . . .
H3A H 0.3693 -0.1388 0.1216 0.051 Uiso 1 1 calc R U . . .
C4 C 0.2695(2) 0.0146(2) 0.12759(11) 0.0464(4) Uani 1 1 d . . . . .
H4A H 0.1587 -0.0663 0.1265 0.056 Uiso 1 1 calc R U . . .
C5 C 0.30505(19) 0.1782(2) 0.13228(10) 0.0417(4) Uani 1 1 d . . . . .
H5A H 0.2172 0.2025 0.1342 0.050 Uiso 1 1 calc R U . . .
C6 C 0.46595(18) 0.30399(17) 0.13418(9) 0.0343(3) Uani 1 1 d . . . . .
H6A H 0.4897 0.4127 0.1375 0.041 Uiso 1 1 calc R U . . .
C7 C 0.59086(16) 0.25876(15) 0.13091(8) 0.0281(3) Uani 1 1 d . . . . .
C8 C 0.85424(18) 0.52741(16) 0.12975(9) 0.0341(3) Uani 1 1 d . . . . .
H8A H 0.9707 0.5705 0.1554 0.041 Uiso 1 1 calc R U . . .
H8B H 0.8073 0.5818 0.1719 0.041 Uiso 1 1 calc R U . . .
C9 C 0.84724(17) 0.56864(16) 0.02799(10) 0.0328(3) Uani 1 1 d . . . . .
C10 C 0.7303(2) -0.0489(2) 0.11988(10) 0.0471(4) Uani 1 1 d . . . . .
H10A H 0.8356 -0.0256 0.0948 0.057 Uiso 1 1 calc R U . . .
H10B H 0.6407 -0.1385 0.0746 0.057 Uiso 1 1 calc R U . . .
C11 C 0.7303(2) -0.10379(18) 0.21859(10) 0.0396(3) Uani 1 1 d . . . . .
C12 C 0.21806(19) 0.27709(17) 0.37094(9) 0.0345(3) Uani 1 1 d . . . . .
H12A H 0.1065 0.2534 0.3690 0.041 Uiso 1 1 calc R U . . .
C13 C 0.44358(17) 0.24720(15) 0.37501(8) 0.0292(3) Uani 1 1 d . . . . .
C14 C 0.55837(19) 0.18945(17) 0.37586(10) 0.0360(3) Uani 1 1 d . . . . .
H14A H 0.5252 0.0788 0.3747 0.043 Uiso 1 1 calc R U . . .
C15 C 0.7242(2) 0.30509(19) 0.37858(10) 0.0424(4) Uani 1 1 d . . . . .
H15A H 0.8052 0.2714 0.3788 0.051 Uiso 1 1 calc R U . . .
C16 C 0.7748(2) 0.47192(19) 0.38095(11) 0.0438(4) Uani 1 1 d . . . . .
H16A H 0.8885 0.5459 0.3838 0.053 Uiso 1 1 calc R U . . .
C17 C 0.66135(19) 0.52932(17) 0.37919(10) 0.0395(3) Uani 1 1 d . . . . .
H17A H 0.6950 0.6400 0.3803 0.047 Uiso 1 1 calc R U . . .
C18 C 0.49357(18) 0.41317(16) 0.37567(8) 0.0311(3) Uani 1 1 d . . . . .
C19 C 0.3349(2) 0.57602(18) 0.37241(10) 0.0423(4) Uani 1 1 d . . . . .
H19A H 0.4451 0.6697 0.3939 0.051 Uiso 1 1 calc R U . . .
H19B H 0.2609 0.5794 0.4195 0.051 Uiso 1 1 calc R U . . .
C20 C 0.27081(19) 0.59433(17) 0.27453(10) 0.0356(3) Uani 1 1 d . . . . .
C21 C 0.16356(18) -0.00672(16) 0.37754(9) 0.0341(3) Uani 1 1 d . . . . .
H21A H 0.2063 -0.0708 0.3404 0.041 Uiso 1 1 calc R U . . .
H21B H 0.0511 -0.0417 0.3476 0.041 Uiso 1 1 calc R U . . .
C22 C 0.15413(17) -0.04318(16) 0.48121(10) 0.0328(3) Uani 1 1 d . . . . .

loop_
_atom_site_aniso_label
_atom_site_aniso_U_11
_atom_site_aniso_U_22
_atom_site_aniso_U_33
_atom_site_aniso_U_23
_atom_site_aniso_U_13
_atom_site_aniso_U_12
O1 0.0592(7) 0.0309(5) 0.0456(6) 0.0152(5) 0.0008(5) 0.0110(5)
O2 0.0851(9) 0.0333(6) 0.0274(5) 0.0081(4) -0.0007(5) 0.0220(6)
O3 0.0989(10) 0.0428(6) 0.0293(6) 0.0101(5) 0.0048(6) 0.0338(7)
O4 0.085(4) 0.029(2) 0.0474(17) 0.0136(12) 0.0093(16) 0.022(3)
O5 0.090(4) 0.055(4) 0.0456(19) 0.004(2) -0.006(3) 0.054(3)
O4A 0.231(14) 0.093(7) 0.047(3) 0.023(5) 0.028(7) 0.131(8)
O5A 0.116(10) 0.046(5) 0.039(3) 0.014(3) 0.003(5) 0.057(6)
O6 0.0759(8) 0.0403(6) 0.0275(5) 0.0069(4) -0.0001(5) 0.0330(6)
O7 0.0627(7) 0.0333(5) 0.0281(5) 0.0098(4) 0.0014(5) 0.0144(5)
O8 0.0636(8) 0.0410(6) 0.0456(6) 0.0185(5) 0.0027(5) -0.0003(6)
N1 0.0568(7) 0.0362(6) 0.0236(5) 0.0109(5) 0.0077(5) 0.0300(6)
N2 0.0382(6) 0.0293(6) 0.0254(5) 0.0105(4) 0.0047(4) 0.0162(5)
N3 0.0413(6) 0.0288(6) 0.0244(5) 0.0093(4) 0.0045(4) 0.0176(5)
N4 0.0540(7) 0.0305(6) 0.0236(5) 0.0074(4) 0.0020(5) 0.0256(6)
C1 0.0456(8) 0.0432(8) 0.0265(6) 0.0139(6) 0.0082(6) 0.0263(7)
C2 0.0489(8) 0.0303(7) 0.0183(6) 0.0062(5) 0.0042(5) 0.0207(6)
C3 0.0605(10) 0.0260(7) 0.0280(7) 0.0048(5) 0.0043(6) 0.0113(7)
C4 0.0417(8) 0.0460(9) 0.0324(8) 0.0035(6) 0.0023(6) 0.0068(7)
C5 0.0406(8) 0.0519(9) 0.0313(7) 0.0047(6) 0.0015(6) 0.0221(7)
C6 0.0445(8) 0.0361(7) 0.0260(6) 0.0048(5) 0.0016(5) 0.0228(6)
C7 0.0376(7) 0.0265(6) 0.0183(6) 0.0056(5) 0.0021(5) 0.0138(6)
C8 0.0398(7) 0.0279(7) 0.0294(7) 0.0067(5) 0.0013(5) 0.0119(6)
C9 0.0334(7) 0.0291(7) 0.0338(7) 0.0111(5) 0.0038(5) 0.0121(6)
C10 0.0874(12) 0.0475(9) 0.0288(7) 0.0092(6) 0.0105(7) 0.0496(9)
C11 0.0636(10) 0.0410(8) 0.0318(7) 0.0118(6) 0.0116(6) 0.0376(8)
C12 0.0470(8) 0.0386(8) 0.0250(6) 0.0092(5) 0.0041(6) 0.0255(7)
C13 0.0416(7) 0.0275(6) 0.0190(6) 0.0059(5) 0.0035(5) 0.0167(6)
C14 0.0496(8) 0.0319(7) 0.0308(7) 0.0040(5) 0.0036(6) 0.0235(6)
C15 0.0453(8) 0.0470(8) 0.0378(8) 0.0027(6) 0.0044(6) 0.0258(7)
C16 0.0424(8) 0.0404(8) 0.0363(8) 0.0019(6) 0.0041(6) 0.0114(7)
C17 0.0551(9) 0.0276(7) 0.0282(7) 0.0050(5) 0.0031(6) 0.0139(7)
C18 0.0490(8) 0.0289(7) 0.0180(6) 0.0051(5) 0.0022(5) 0.0208(6)
C19 0.0717(11) 0.0361(8) 0.0303(7) 0.0032(6) -0.0005(7) 0.0360(8)
C20 0.0526(8) 0.0354(7) 0.0299(7) 0.0113(6) 0.0091(6) 0.0284(7)
C21 0.0411(7) 0.0269(7) 0.0301(7) 0.0060(5) 0.0011(5) 0.0130(6)
C22 0.0374(7) 0.0289(7) 0.0336(7) 0.0106(5) 0.0056(6) 0.0159(6)

loop_
_atom_type_symbol
_atom_type_description
_atom_type_scat_dispersion_real
_atom_type_scat_dispersion_imag
_atom_type_scat_source
C C 0.0033 0.0016 'International Tables Vol C Tables 4.2.6.8 and 6.1.1.4'
H H 0.0000 0.0000 'International Tables Vol C Tables 4.2.6.8 and 6.1.1.4'
N N 0.0061 0.0033 'International Tables Vol C Tables 4.2.6.8 and 6.1.1.4'
O O 0.0106 0.0060 'International Tables Vol C Tables 4.2.6.8 and 6.1.1.4'

loop_
_geom_angle_atom_site_label_1
_geom_angle_atom_site_label_2
_geom_angle_atom_site_label_3
_geom_angle
C9 O2 H2A 109.5
C22 O7 H7A 109.5
C1 N1 C2 108.36(11)
C1 N1 C10 126.60(14)
C2 N1 C10 125.04(13)
C1 N2 C7 108.53(11)
C1 N2 C8 126.33(12)
C7 N2 C8 124.90(11)
C12 N3 C13 108.29(11)
C12 N3 C21 125.44(12)
C13 N3 C21 126.10(11)
C12 N4 C18 108.30(11)
C12 N4 C19 125.15(13)
C18 N4 C19 126.55(12)
N1 C1 N2 110.32(13)
N1 C1 H1A 124.8
N2 C1 H1A 124.8
C3 C2 N1 131.83(13)
C3 C2 C7 121.77(13)
N1 C2 C7 106.39(12)
C4 C3 C2 116.17(13)
C4 C3 H3A 121.9
C2 C3 H3A 121.9
C3 C4 C5 122.08(14)
C3 C4 H4A 119.0
C5 C4 H4A 119.0
C6 C5 C4 121.99(14)
C6 C5 H5A 119.0
C4 C5 H5A 119.0
C5 C6 C7 115.93(13)
C5 C6 H6A 122.0
C7 C6 H6A 122.0
N2 C7 C6 131.54(12)
N2 C7 C2 106.40(11)
C6 C7 C2 122.06(12)
N2 C8 C9 113.51(11)
N2 C8 H8A 108.9
C9 C8 H8A 108.9
N2 C8 H8B 108.9
C9 C8 H8B 108.9
H8A C8 H8B 107.7
O1 C9 O2 126.20(13)
O1 C9 C8 118.72(12)
O2 C9 C8 115.07(11)
N1 C10 C11 113.44(11)
N1 C10 H10A 108.9
C11 C10 H10A 108.9
N1 C10 H10B 108.9
C11 C10 H10B 108.9
H10A C10 H10B 107.7
O4A C11 O3 121.4(10)
O4 C11 O3 127.8(4)
O4A C11 C10 120.3(6)
O4 C11 C10 116.7(4)
O3 C11 C10 115.09(12)
N3 C12 N4 110.65(13)
N3 C12 H12A 124.7
N4 C12 H12A 124.7
C14 C13 N3 131.56(12)
C14 C13 C18 121.79(13)
N3 C13 C18 106.65(12)
C15 C14 C13 116.21(13)
C15 C14 H14A 121.9
C13 C14 H14A 121.9
C14 C15 C16 122.06(14)
C14 C15 H15A 119.0
C16 C15 H15A 119.0
C17 C16 C15 121.90(14)
C17 C16 H16A 119.1
C15 C16 H16A 119.1
C16 C17 C18 116.39(13)
C16 C17 H17A 121.8
C18 C17 H17A 121.8
C17 C18 N4 132.25(12)
C17 C18 C13 121.64(13)
N4 C18 C13 106.12(12)
N4 C19 C20 115.28(11)
N4 C19 H19A 108.5
C20 C19 H19A 108.5
N4 C19 H19B 108.5
C20 C19 H19B 108.5
H19A C19 H19B 107.5
O5 C20 O6 123.1(6)
O5A C20 O6 130.7(8)
O5 C20 C19 119.4(6)
O5A C20 C19 111.3(9)
O6 C20 C19 116.85(12)
N3 C21 C22 113.59(11)
N3 C21 H21A 108.8
C22 C21 H21A 108.8
N3 C21 H21B 108.8
C22 C21 H21B 108.8
H21A C21 H21B 107.7
O8 C22 O7 126.04(13)
O8 C22 C21 117.78(12)
O7 C22 C21 116.17(11)

loop_
_geom_bond_atom_site_label_1
_geom_bond_atom_site_label_2
_geom_bond_distance
O1 C9 1.2101(16)
O2 C9 1.2816(17)
O2 H2A 0.8200
O3 C11 1.2636(18)
O4 C11 1.227(6)
O5 C20 1.211(12)
O4A C11 1.164(11)
O5A C20 1.235(17)
O6 C20 1.2701(17)
O7 C22 1.2781(17)
O7 H7A 0.8200
O8 C22 1.2051(17)
N1 C1 1.3261(18)
N1 C2 1.3929(19)
N1 C10 1.4632(17)
N2 C1 1.3279(18)
N2 C7 1.3884(17)
N2 C8 1.4634(16)
N3 C12 1.3262(17)
N3 C13 1.3878(18)
N3 C21 1.4626(16)
N4 C12 1.3270(18)
N4 C18 1.3937(19)
N4 C19 1.4648(17)
C1 H1A 0.9300
C2 C3 1.385(2)
C2 C7 1.3932(17)
C3 C4 1.376(2)
C3 H3A 0.9300
C4 C5 1.401(2)
C4 H4A 0.9300
C5 C6 1.376(2)
C5 H5A 0.9300
C6 C7 1.3900(19)
C6 H6A 0.9300
C8 C9 1.5246(18)
C8 H8A 0.9700
C8 H8B 0.9700
C10 C11 1.5304(19)
C10 H10A 0.9700
C10 H10B 0.9700
C12 H12A 0.9300
C13 C14 1.3865(19)
C13 C18 1.3974(17)
C14 C15 1.376(2)
C14 H14A 0.9300
C15 C16 1.401(2)
C15 H15A 0.9300
C16 C17 1.373(2)
C16 H16A 0.9300
C17 C18 1.389(2)
C17 H17A 0.9300
C19 C20 1.5229(18)
C19 H19A 0.9700
C19 H19B 0.9700
C21 C22 1.5249(18)
C21 H21A 0.9700
C21 H21B 0.9700

loop_
_geom_torsion_atom_site_label_1
_geom_torsion_atom_site_label_2
_geom_torsion_atom_site_label_3
_geom_torsion_atom_site_label_4
_geom_torsion
C2 N1 C1 N2 -0.12(14)
C10 N1 C1 N2 -179.35(11)
C7 N2 C1 N1 -0.24(14)
C8 N2 C1 N1 -174.89(11)
C1 N1 C2 C3 -179.55(13)
C10 N1 C2 C3 -0.3(2)
C1 N1 C2 C7 0.42(13)
C10 N1 C2 C7 179.67(11)
N1 C2 C3 C4 -179.95(13)
C7 C2 C3 C4 0.09(19)
C2 C3 C4 C5 -0.1(2)
C3 C4 C5 C6 0.0(2)
C4 C5 C6 C7 0.2(2)
C1 N2 C7 C6 179.76(13)
C8 N2 C7 C6 -5.5(2)
C1 N2 C7 C2 0.49(13)
C8 N2 C7 C2 175.24(11)
C5 C6 C7 N2 -179.37(12)
C5 C6 C7 C2 -0.20(18)
C3 C2 C7 N2 179.43(11)
N1 C2 C7 N2 -0.55(13)
C3 C2 C7 C6 0.07(19)
N1 C2 C7 C6 -179.90(11)
C1 N2 C8 C9 94.12(15)
C7 N2 C8 C9 -79.69(16)
N2 C8 C9 O1 174.79(13)
N2 C8 C9 O2 -5.90(18)
C1 N1 C10 C11 99.11(17)
C2 N1 C10 C11 -80.00(18)
N1 C10 C11 O4A 169(2)
N1 C10 C11 O4 142.3(4)
N1 C10 C11 O3 -31.3(2)
C13 N3 C12 N4 0.00(14)
C21 N3 C12 N4 175.41(11)
C18 N4 C12 N3 -0.09(14)
C19 N4 C12 N3 -179.94(11)
C12 N3 C13 C14 -179.00(13)
C21 N3 C13 C14 5.6(2)
C12 N3 C13 C18 0.09(13)
C21 N3 C13 C18 -175.28(11)
N3 C13 C14 C15 179.73(12)
C18 C13 C14 C15 0.76(19)
C13 C14 C15 C16 0.4(2)
C14 C15 C16 C17 -1.0(2)
C15 C16 C17 C18 0.5(2)
C16 C17 C18 N4 -179.83(13)
C16 C17 C18 C13 0.66(19)
C12 N4 C18 C17 -179.43(13)
C19 N4 C18 C17 0.4(2)
C12 N4 C18 C13 0.14(13)
C19 N4 C18 C13 179.99(11)
C14 C13 C18 C17 -1.32(19)
N3 C13 C18 C17 179.49(11)
C14 C13 C18 N4 179.06(11)
N3 C13 C18 N4 -0.14(13)
C12 N4 C19 C20 -75.38(18)
C18 N4 C19 C20 104.79(16)
N4 C19 C20 O5 171.0(7)
N4 C19 C20 O5A -169.7(13)
N4 C19 C20 O6 -0.3(2)
C12 N3 C21 C22 -92.40(15)
C13 N3 C21 C22 82.20(16)
N3 C21 C22 O8 167.30(14)
N3 C21 C22 O7 -12.89(18)
